data_7104282
loop_
_publ_author_name
'Qiu, Renhua'
'Xu, Xinhua'
'Li, Yinhui'
'Zhang, Guoping'
'Shao, Lingling'
'An, Delie'
'Yin, Shuangfeng'

_publ_section_title
;
 Synthesis and structure of air-stable Lewis acidic binuclear complex
 of zirconocene pentafluorophenylsulfonate and its catalytic
 application in the allylation of carbonyl compounds with
 tetraallyltin.
;
_journal_issue 13
_journal_name_full 'Chemical communications (Cambridge, England)'
_journal_page_first 1679
_journal_page_last 1681
_journal_paper_doi 10.1039/b821366f
_journal_volume 34
_journal_year 2009
_chemical_formula_moiety 'ZrCp2,OH, H2O, OSO2C6F5'
_chemical_formula_sum 'C34 H36 F20 O26 S4 Zr2'
_chemical_formula_weight 1551.31
_chemical_name_common (Zr2Cp2(/n2-OH)2(H2O)6(OSO2C6F5)4(H2O)6)
_chemical_name_systematic '[Zr2Cp2(/n2-OH)2(H2O)6(OSO2C6F5)4(H2O)6]'
_space_group_IT_number 61
_symmetry_cell_setting orthorhombic
_symmetry_space_group_name_Hall '-P 2ac 2ab'
_symmetry_space_group_name_H-M 'P b c a'
_atom_sites_solution_hydrogens geom
_atom_sites_solution_primary direct
_atom_sites_solution_secondary difmap
_audit_creation_method SHELXL-97
_cell_angle_alpha 90.00
_cell_angle_beta 90.00
_cell_angle_gamma 90.00
_cell_formula_units_Z 4
_cell_length_a 15.4274(9)
_cell_length_b 12.0826(7)
_cell_length_c 29.1463(17)
_cell_measurement_reflns_used 9214
_cell_measurement_temperature 293(2)
_cell_measurement_theta_max 54.783
_cell_measurement_theta_min 4.504
_cell_volume 5433.0(5)
_computing_cell_refinement 'Bruker SMART'
_computing_data_collection 'Bruker SMART'
_computing_data_reduction 'Bruker SHELXTL'
_computing_molecular_graphics 'Bruker SHELXTL'
_computing_publication_material 'Bruker SHELXTL'
_computing_structure_refinement 'SHELXL-97 (Sheldrick, 1997)'
_computing_structure_solution 'SHELXS-97 (Sheldrick, 1990)'
_diffrn_ambient_temperature 293(2)
_diffrn_measured_fraction_theta_full 0.989
_diffrn_measured_fraction_theta_max 0.989
_diffrn_measurement_device_type 'CCD area detector'
_diffrn_measurement_method 'phi and omega scans'
_diffrn_radiation_monochromator graphite
_diffrn_radiation_source 'fine-focus sealed tube'
_diffrn_radiation_type MoK\a
_diffrn_radiation_wavelength 0.71073
_diffrn_reflns_av_R_equivalents 0.0586
_diffrn_reflns_av_sigmaI/netI 0.0399
_diffrn_reflns_limit_h_max 17
_diffrn_reflns_limit_h_min -19
_diffrn_reflns_limit_k_max 15
_diffrn_reflns_limit_k_min -15
_diffrn_reflns_limit_l_max 23
_diffrn_reflns_limit_l_min -37
_diffrn_reflns_number 30851
_diffrn_reflns_theta_full 27.50
_diffrn_reflns_theta_max 27.50
_diffrn_reflns_theta_min 1.92
_exptl_absorpt_coefficient_mu 0.689
_exptl_absorpt_correction_T_max 1.0000
_exptl_absorpt_correction_T_min 0.6919
_exptl_absorpt_correction_type empirical
_exptl_absorpt_process_details sadabs
_exptl_crystal_density_diffrn 1.897
_exptl_crystal_density_method 'not measured'
_exptl_crystal_description prismatic
_exptl_crystal_F_000 3088
_exptl_crystal_size_max 0.491
_exptl_crystal_size_mid 0.405
_exptl_crystal_size_min 0.227
_refine_diff_density_max 0.749
_refine_diff_density_min -0.636
_refine_diff_density_rms 0.083
_refine_ls_extinction_coef 0.00096(18)
_refine_ls_extinction_expression Fc^*^=kFc[1+0.001xFc^2^\l^3^/sin(2\q)]^-1/4^
_refine_ls_extinction_method SHELXL
_refine_ls_goodness_of_fit_ref 1.038
_refine_ls_hydrogen_treatment mixed
_refine_ls_matrix_type full
_refine_ls_number_parameters 441
_refine_ls_number_reflns 6169
_refine_ls_number_restraints 13
_refine_ls_restrained_S_all 1.039
_refine_ls_R_factor_all 0.0571
_refine_ls_R_factor_gt 0.0440
_refine_ls_shift/su_max 0.000
_refine_ls_shift/su_mean 0.000
_refine_ls_structure_factor_coef Fsqd
_refine_ls_weighting_details 'calc w=1/[\s^2^(Fo^2^)+(0.0743P)^2^+0.7773P] where P=(Fo^2^+2Fc^2^)/3'
_refine_ls_weighting_scheme calc
_refine_ls_wR_factor_gt 0.1185
_refine_ls_wR_factor_ref 0.1249
_reflns_number_gt 4815
_reflns_number_total 6169
_reflns_threshold_expression >2sigma(I)
_cod_data_source_file b821366f.txt
_cod_data_source_block cd27276
_cod_depositor_comments
;
The following automatic conversions were performed:
'_symmetry_cell_setting' value 'Orthorhombic' changed to 'orthorhombic'
according to '/home/saulius/struct/CIF-dictionaries/cif_core.dic'
dictionary named 'cif_core.dic' version 2.4.1 from 2010-06-29.

Automatic conversion script
Id: cif_fix_enum 1527 2010-12-29 10:47:43Z saulius 
;
_cod_original_sg_symbol_H-M Pbca
_cod_database_code 7104282

loop_
_symmetry_equiv_pos_as_xyz
'x, y, z'
'-x+1/2, -y, z+1/2'
'-x, y+1/2, -z+1/2'
'x+1/2, -y+1/2, -z'
'-x, -y, -z'
'x-1/2, y, -z-1/2'
'x, -y-1/2, z-1/2'
'-x-1/2, y-1/2, z'

loop_
_atom_site_label
_atom_site_type_symbol
_atom_site_fract_x
_atom_site_fract_y
_atom_site_fract_z
_atom_site_U_iso_or_equiv
_atom_site_adp_type
_atom_site_occupancy
_atom_site_symmetry_multiplicity
_atom_site_calc_flag
_atom_site_refinement_flags
_atom_site_disorder_assembly
_atom_site_disorder_group
Zr Zr 0.013287(18) 0.42228(2) 0.049960(9) 0.02734(11) Uani 1 1 d . . .
S1 S 0.14996(5) 0.02424(7) 0.10035(3) 0.0411(2) Uani 1 1 d . . .
S2 S 0.85346(5) 0.84935(6) 0.07933(3) 0.03589(19) Uani 1 1 d . . .
F1 F 0.0946(2) -0.1514(2) 0.16348(13) 0.1024(10) Uani 1 1 d . . .
F2 F 0.1122(3) -0.1624(3) 0.25549(15) 0.1554(19) Uani 1 1 d . . .
F3 F 0.2000(2) -0.0010(4) 0.30138(10) 0.1424(17) Uani 1 1 d . . .
F4 F 0.2610(2) 0.1722(4) 0.25558(11) 0.1309(16) Uani 1 1 d . . .
F5 F 0.2391(2) 0.1907(2) 0.16619(10) 0.0954(9) Uani 1 1 d . . .
F6 F 0.86440(18) 0.72428(17) 0.16608(9) 0.0726(7) Uani 1 1 d . . .
F7 F 0.9071(2) 0.7940(3) 0.25006(9) 0.0961(9) Uani 1 1 d . . .
F8 F 0.9444(2) 1.0103(3) 0.26457(8) 0.1001(10) Uani 1 1 d . . .
F9 F 0.9371(2) 1.15526(19) 0.19445(9) 0.0831(8) Uani 1 1 d . . .
F10 F 0.88810(16) 1.09158(15) 0.11184(8) 0.0565(6) Uani 1 1 d . . .
O1 O -0.01505(13) 0.57952(15) 0.02387(7) 0.0280(4) Uani 1 1 d D . .
O2 O 0.14951(15) 0.43809(19) 0.03490(9) 0.0395(5) Uani 1 1 d D . .
O3 O 0.04385(17) 0.24696(18) 0.03916(9) 0.0422(5) Uani 1 1 d D . .
O4 O -0.11611(14) 0.36055(19) 0.03445(9) 0.0387(5) Uani 1 1 d D . .
O5 O 0.20737(17) -0.0612(2) 0.08377(10) 0.0587(7) Uani 1 1 d . . .
O6 O 0.05971(16) 0.0025(3) 0.09200(10) 0.0665(8) Uani 1 1 d . . .
O7 O 0.17580(17) 0.1332(2) 0.08587(10) 0.0604(7) Uani 1 1 d . . .
O8 O 0.91854(15) 0.76661(19) 0.07221(8) 0.0486(6) Uani 1 1 d . . .
O9 O 0.76640(15) 0.8050(2) 0.08275(9) 0.0499(6) Uani 1 1 d . . .
O10 O 0.85918(18) 0.9407(2) 0.04771(8) 0.0486(6) Uani 1 1 d . . .
O11 O 0.2183(2) 0.4151(2) -0.04512(11) 0.0618(8) Uani 1 1 d D . .
O12 O -0.05694(18) 0.1120(2) -0.00344(10) 0.0546(7) Uani 1 1 d D . .
O13 O -0.1663(2) 0.2930(3) -0.04678(13) 0.0680(9) Uani 1 1 d D . .
C1 C 0.0275(4) 0.3521(4) 0.13055(14) 0.0815(17) Uani 1 1 d . . .
H1 H 0.0429 0.2784 0.1347 0.098 Uiso 1 1 calc R . .
C2 C 0.0833(3) 0.4379(9) 0.12687(15) 0.117(3) Uani 1 1 d . . .
H2 H 0.1434 0.4340 0.1282 0.140 Uiso 1 1 calc R . .
C3 C 0.0349(7) 0.5315(5) 0.12074(15) 0.118(3) Uani 1 1 d . . .
H3 H 0.0558 0.6032 0.1169 0.141 Uiso 1 1 calc R . .
C4 C -0.0491(4) 0.4997(5) 0.12136(13) 0.089(2) Uani 1 1 d . . .
H4 H -0.0966 0.5465 0.1182 0.107 Uiso 1 1 calc R . .
C5 C -0.0527(3) 0.3907(5) 0.12729(14) 0.0717(13) Uani 1 1 d . . .
H5 H -0.1031 0.3486 0.1289 0.086 Uiso 1 1 calc R . .
C6 C 0.1640(2) 0.0199(3) 0.16121(13) 0.0471(8) Uani 1 1 d . . .
C7 C 0.1340(3) -0.0694(4) 0.18521(18) 0.0685(13) Uani 1 1 d . . .
C8 C 0.1465(4) -0.0766(5) 0.2336(2) 0.0905(19) Uani 1 1 d . . .
C9 C 0.1895(3) 0.0091(6) 0.25533(19) 0.0903(18) Uani 1 1 d . . .
C10 C 0.2193(3) 0.0943(5) 0.23277(19) 0.0797(14) Uani 1 1 d . . .
C11 C 0.2066(3) 0.1028(4) 0.18639(14) 0.0601(10) Uani 1 1 d . . .
C12 C 0.8762(2) 0.9036(3) 0.13525(11) 0.0360(7) Uani 1 1 d . . .
C13 C 0.8808(2) 0.8318(3) 0.17225(13) 0.0465(8) Uani 1 1 d . . .
C14 C 0.9027(3) 0.8662(4) 0.21493(14) 0.0609(11) Uani 1 1 d . . .
C15 C 0.9227(3) 0.9760(4) 0.22279(13) 0.0625(11) Uani 1 1 d . . .
C16 C 0.9176(3) 1.0489(3) 0.18716(14) 0.0530(9) Uani 1 1 d . . .
C17 C 0.8935(2) 1.0141(3) 0.14425(11) 0.0408(8) Uani 1 1 d . . .
H1A H -0.028(2) 0.636(2) 0.0413(10) 0.039(9) Uiso 1 1 d D . .
H2A H 0.195(2) 0.439(4) 0.0530(14) 0.086(17) Uiso 1 1 d D . .
H2B H 0.168(2) 0.427(3) 0.0068(8) 0.042(10) Uiso 1 1 d D . .
H3A H 0.087(3) 0.217(4) 0.0545(17) 0.11(2) Uiso 1 1 d D . .
H3B H 0.005(2) 0.200(3) 0.0267(15) 0.073(15) Uiso 1 1 d D . .
H4A H -0.136(2) 0.337(3) 0.0078(9) 0.057(12) Uiso 1 1 d D . .
H4B H -0.156(2) 0.344(3) 0.0536(11) 0.057(12) Uiso 1 1 d D . .
H11A H 0.245(3) 0.356(3) -0.0536(17) 0.094(18) Uiso 1 1 d D . .
H11B H 0.2701(18) 0.442(4) -0.0444(18) 0.091(18) Uiso 1 1 d D . .
H12A H -0.074(3) 0.056(3) 0.0152(15) 0.098(18) Uiso 1 1 d D . .
H12B H -0.038(3) 0.087(3) -0.0309(9) 0.074(15) Uiso 1 1 d D . .
H13A H -0.196(2) 0.272(3) -0.0242(10) 0.050(13) Uiso 1 1 d D . .
H13B H -0.167(4) 0.226(3) -0.060(2) 0.13(2) Uiso 1 1 d D . .

loop_
_atom_site_aniso_label
_atom_site_aniso_U_11
_atom_site_aniso_U_22
_atom_site_aniso_U_33
_atom_site_aniso_U_23
_atom_site_aniso_U_13
_atom_site_aniso_U_12
Zr 0.03074(18) 0.02454(17) 0.02673(17) 0.00089(11) -0.00185(11) 0.00153(11)
S1 0.0332(4) 0.0453(5) 0.0449(5) 0.0016(4) 0.0065(3) 0.0042(3)
S2 0.0378(4) 0.0305(4) 0.0393(4) -0.0044(3) -0.0005(3) 0.0038(3)
F1 0.100(2) 0.0596(16) 0.147(3) 0.0289(18) 0.019(2) -0.0162(16)
F2 0.146(3) 0.151(4) 0.169(4) 0.114(3) 0.050(3) 0.018(3)
F3 0.104(2) 0.266(5) 0.0564(18) 0.043(3) 0.0047(17) 0.034(3)
F4 0.109(3) 0.201(5) 0.083(2) -0.041(2) -0.0241(19) -0.020(3)
F5 0.114(2) 0.0860(19) 0.086(2) -0.0012(16) -0.0161(17) -0.0383(18)
F6 0.114(2) 0.0376(11) 0.0657(15) 0.0081(11) 0.0046(14) -0.0072(12)
F7 0.144(3) 0.0912(19) 0.0532(15) 0.0208(15) -0.0085(16) -0.0100(19)
F8 0.141(3) 0.115(2) 0.0441(14) -0.0207(15) -0.0098(16) -0.020(2)
F9 0.121(2) 0.0535(14) 0.0744(17) -0.0279(13) 0.0114(16) -0.0247(15)
F10 0.0783(16) 0.0310(10) 0.0602(14) 0.0005(9) 0.0039(12) -0.0002(10)
O1 0.0336(11) 0.0217(10) 0.0286(11) -0.0045(8) -0.0017(8) 0.0025(8)
O2 0.0307(12) 0.0474(14) 0.0404(13) -0.0053(11) -0.0039(10) 0.0004(10)
O3 0.0501(14) 0.0266(11) 0.0500(14) 0.0006(10) -0.0109(12) 0.0045(11)
O4 0.0328(12) 0.0403(13) 0.0430(13) -0.0005(11) 0.0022(11) -0.0050(10)
O5 0.0454(14) 0.0599(16) 0.0708(19) -0.0098(14) 0.0154(13) 0.0069(12)
O6 0.0362(14) 0.094(2) 0.0690(18) -0.0094(17) 0.0036(13) 0.0032(14)
O7 0.0619(17) 0.0572(16) 0.0620(17) 0.0175(14) 0.0006(13) 0.0015(13)
O8 0.0533(14) 0.0401(13) 0.0524(15) -0.0134(11) -0.0002(12) 0.0129(11)
O9 0.0397(13) 0.0482(13) 0.0618(16) -0.0005(12) -0.0050(11) -0.0033(11)
O10 0.0598(16) 0.0451(14) 0.0409(14) 0.0028(11) 0.0006(11) 0.0039(11)
O11 0.0567(19) 0.0509(17) 0.078(2) -0.0210(14) 0.0224(15) -0.0117(14)
O12 0.0598(17) 0.0425(14) 0.0616(18) -0.0074(14) 0.0035(14) -0.0058(13)
O13 0.077(2) 0.0472(17) 0.080(2) -0.0102(17) -0.0215(19) 0.0050(16)
C1 0.141(5) 0.073(3) 0.030(2) 0.011(2) 0.004(3) 0.049(3)
C2 0.046(3) 0.278(10) 0.027(2) 0.003(4) -0.0086(19) -0.023(4)
C3 0.249(9) 0.079(4) 0.025(2) -0.004(2) -0.005(4) -0.093(5)
C4 0.146(5) 0.093(4) 0.028(2) 0.000(2) 0.008(3) 0.072(4)
C5 0.072(3) 0.105(4) 0.037(2) 0.001(2) 0.011(2) -0.024(3)
C6 0.0358(18) 0.057(2) 0.049(2) 0.0113(17) 0.0060(15) 0.0095(16)
C7 0.056(3) 0.066(3) 0.084(3) 0.025(2) 0.015(2) 0.003(2)
C8 0.071(3) 0.104(4) 0.097(4) 0.060(4) 0.035(3) 0.017(3)
C9 0.053(3) 0.142(6) 0.076(4) 0.035(4) 0.012(3) 0.026(3)
C10 0.058(3) 0.109(4) 0.073(3) -0.009(3) -0.005(3) 0.004(3)
C11 0.051(2) 0.083(3) 0.047(2) 0.000(2) 0.0020(18) 0.004(2)
C12 0.0346(16) 0.0351(16) 0.0384(17) -0.0065(13) 0.0063(13) 0.0018(13)
C13 0.054(2) 0.0393(18) 0.046(2) -0.0009(16) 0.0049(16) -0.0025(16)
C14 0.074(3) 0.064(3) 0.044(2) 0.008(2) 0.0041(19) -0.001(2)
C15 0.071(3) 0.076(3) 0.040(2) -0.013(2) 0.0020(19) -0.005(2)
C16 0.062(2) 0.044(2) 0.053(2) -0.0139(18) 0.0100(19) -0.0074(18)
C17 0.0424(18) 0.0351(17) 0.0449(19) -0.0041(15) 0.0060(15) 0.0024(14)

loop_
_atom_type_symbol
_atom_type_description
_atom_type_scat_dispersion_real
_atom_type_scat_dispersion_imag
_atom_type_scat_source
C C 0.0033 0.0016 'International Tables Vol C Tables 4.2.6.8 and 6.1.1.4'
H H 0.0000 0.0000 'International Tables Vol C Tables 4.2.6.8 and 6.1.1.4'
O O 0.0106 0.0060 'International Tables Vol C Tables 4.2.6.8 and 6.1.1.4'
F F 0.0171 0.0103 'International Tables Vol C Tables 4.2.6.8 and 6.1.1.4'
S S 0.1246 0.1234 'International Tables Vol C Tables 4.2.6.8 and 6.1.1.4'
Zr Zr -2.9673 0.5597 'International Tables Vol C Tables 4.2.6.8 and 6.1.1.4'

loop_
_geom_angle_atom_site_label_1
_geom_angle_atom_site_label_2
_geom_angle_atom_site_label_3
_geom_angle
_geom_angle_site_symmetry_1
_geom_angle_site_symmetry_3
_geom_angle_publ_flag
O1 Zr O1 69.42(8) . 5_565 ?
O1 Zr O2 92.82(8) . . ?
O1 Zr O2 77.58(9) 5_565 . ?
O1 Zr O4 92.52(8) . . ?
O1 Zr O4 78.50(8) 5_565 . ?
O2 Zr O4 151.83(9) . . ?
O1 Zr O3 150.44(9) . . ?
O1 Zr O3 81.02(8) 5_565 . ?
O2 Zr O3 81.18(9) . . ?
O4 Zr O3 80.59(9) . . ?
O1 Zr C3 81.17(18) . . ?
O1 Zr C3 146.94(13) 5_565 . ?
O2 Zr C3 89.5(2) . . ?
O4 Zr C3 118.7(2) . . ?
O3 Zr C3 127.4(2) . . ?
O1 Zr C4 83.16(13) . . ?
O1 Zr C4 148.09(12) 5_565 . ?
O2 Zr C4 121.11(19) . . ?
O4 Zr C4 86.99(19) . . ?
O3 Zr C4 124.70(15) . . ?
C3 Zr C4 31.7(2) . . ?
O1 Zr C2 110.4(3) . . ?
O1 Zr C2 153.31(13) 5_565 . ?
O2 Zr C2 75.78(13) . . ?
O4 Zr C2 127.51(16) . . ?
O3 Zr C2 96.3(3) . . ?
C3 Zr C2 31.9(2) . . ?
C4 Zr C2 52.0(2) . . ?
O1 Zr C5 112.37(15) . . ?
O1 Zr C5 154.70(12) 5_565 . ?
O2 Zr C5 126.43(13) . . ?
O4 Zr C5 76.22(13) . . ?
O3 Zr C5 93.99(15) . . ?
C3 Zr C5 52.03(17) . . ?
C4 Zr C5 30.98(17) . . ?
C2 Zr C5 51.58(17) . . ?
O1 Zr C1 131.74(12) . . ?
O1 Zr C1 158.81(12) 5_565 . ?
O2 Zr C1 97.78(17) . . ?
O4 Zr C1 99.15(18) . . ?
O3 Zr C1 77.83(13) . . ?
C3 Zr C1 52.17(18) . . ?
C4 Zr C1 51.28(15) . . ?
C2 Zr C1 31.3(2) . . ?
C5 Zr C1 30.71(17) . . ?
O1 Zr Zr 35.27(6) . 5_565 ?
O1 Zr Zr 34.15(5) 5_565 5_565 ?
O2 Zr Zr 84.08(7) . 5_565 ?
O4 Zr Zr 84.46(6) . 5_565 ?
O3 Zr Zr 115.17(7) . 5_565 ?
C3 Zr Zr 115.15(15) . 5_565 ?
C4 Zr Zr 116.88(11) . 5_565 ?
C2 Zr Zr 139.4(2) . 5_565 ?
C5 Zr Zr 141.80(14) . 5_565 ?
C1 Zr Zr 166.97(11) . 5_565 ?
O6 S1 O7 112.69(17) . . ?
O6 S1 O5 114.03(17) . . ?
O7 S1 O5 112.69(16) . . ?
O6 S1 C6 106.25(16) . . ?
O7 S1 C6 106.53(18) . . ?
O5 S1 C6 103.71(17) . . ?
O8 S2 O10 113.53(15) . . ?
O8 S2 O9 113.66(15) . . ?
O10 S2 O9 112.59(15) . . ?
O8 S2 C12 104.48(14) . . ?
O10 S2 C12 106.82(15) . . ?
O9 S2 C12 104.75(15) . . ?
Zr O1 Zr 110.58(9) . 5_565 ?
Zr O1 H1A 123(2) . . ?
Zr O1 H1A 126(2) 5_565 . ?
Zr O2 H2A 131(3) . . ?
Zr O2 H2B 120(2) . . ?
H2A O2 H2B 107(4) . . ?
Zr O3 H3A 119(4) . . ?
Zr O3 H3B 122(3) . . ?
H3A O3 H3B 116(5) . . ?
Zr O4 H4A 127(3) . . ?
Zr O4 H4B 127(3) . . ?
H4A O4 H4B 105(4) . . ?
H2B O11 H11A 123(4) . . ?
H2B O11 H11B 112(4) . . ?
H11A O11 H11B 83(4) . . ?
H3B O12 H12A 109(4) . . ?
H3B O12 H12B 119(3) . . ?
H12A O12 H12B 112(4) . . ?
H4A O13 H13A 62(3) . . ?
H4A O13 H13B 132(4) . . ?
H13A O13 H13B 94(5) . . ?
C5 C1 C2 108.6(5) . . ?
C5 C1 Zr 74.5(2) . . ?
C2 C1 Zr 73.9(3) . . ?
C5 C1 H1 125.7 . . ?
C2 C1 H1 125.7 . . ?
Zr C1 H1 117.9 . . ?
C1 C2 C3 107.3(5) . . ?
C1 C2 Zr 74.8(3) . . ?
C3 C2 Zr 73.1(3) . . ?
C1 C2 H2 126.3 . . ?
C3 C2 H2 126.3 . . ?
Zr C2 H2 117.8 . . ?
C4 C3 C2 106.6(5) . . ?
C4 C3 Zr 74.3(3) . . ?
C2 C3 Zr 75.0(3) . . ?
C4 C3 H3 126.7 . . ?
C2 C3 H3 126.7 . . ?
Zr C3 H3 116.3 . . ?
C5 C4 C3 108.9(5) . . ?
C5 C4 Zr 75.6(3) . . ?
C3 C4 Zr 73.9(3) . . ?
C5 C4 H4 125.6 . . ?
C3 C4 H4 125.6 . . ?
Zr C4 H4 116.8 . . ?
C1 C5 C4 108.5(5) . . ?
C1 C5 Zr 74.8(3) . . ?
C4 C5 Zr 73.4(3) . . ?
C1 C5 H5 125.7 . . ?
C4 C5 H5 125.7 . . ?
Zr C5 H5 117.9 . . ?
C7 C6 C11 117.0(4) . . ?
C7 C6 S1 119.4(4) . . ?
C11 C6 S1 123.6(3) . . ?
F1 C7 C6 120.1(5) . . ?
F1 C7 C8 119.3(4) . . ?
C6 C7 C8 120.6(5) . . ?
F2 C8 C9 123.7(6) . . ?
F2 C8 C7 118.0(6) . . ?
C9 C8 C7 118.2(5) . . ?
C10 C9 F3 121.8(7) . . ?
C10 C9 C8 121.9(5) . . ?
F3 C9 C8 116.3(6) . . ?
C9 C10 F4 118.7(6) . . ?
C9 C10 C11 120.4(5) . . ?
F4 C10 C11 120.9(5) . . ?
F5 C11 C10 116.6(4) . . ?
F5 C11 C6 121.4(4) . . ?
C10 C11 C6 121.9(4) . . ?
C17 C12 C13 116.5(3) . . ?
C17 C12 S2 124.2(3) . . ?
C13 C12 S2 119.2(2) . . ?
F6 C13 C14 118.0(3) . . ?
F6 C13 C12 119.7(3) . . ?
C14 C13 C12 122.3(3) . . ?
F7 C14 C13 120.8(4) . . ?
F7 C14 C15 119.0(4) . . ?
C13 C14 C15 120.2(4) . . ?
F8 C15 C16 120.7(4) . . ?
F8 C15 C14 120.5(4) . . ?
C16 C15 C14 118.8(4) . . ?
F9 C16 C15 119.2(4) . . ?
F9 C16 C17 120.1(4) . . ?
C15 C16 C17 120.8(3) . . ?
F10 C17 C16 116.6(3) . . ?
F10 C17 C12 122.0(3) . . ?
C16 C17 C12 121.4(3) . . ?

loop_
_geom_bond_atom_site_label_1
_geom_bond_atom_site_label_2
_geom_bond_distance
_geom_bond_site_symmetry_2
_geom_bond_publ_flag
Zr O1 2.0926(19) . ?
Zr O1 2.152(2) 5_565 ?
Zr O2 2.155(2) . ?
Zr O4 2.178(2) . ?
Zr O3 2.193(2) . ?
Zr C3 2.472(4) . ?
Zr C4 2.476(4) . ?
Zr C2 2.495(4) . ?
Zr C5 2.503(4) . ?
Zr C1 2.507(4) . ?
Zr Zr 3.4896(6) 5_565 ?
S1 O6 1.438(3) . ?
S1 O7 1.439(3) . ?
S1 O5 1.443(3) . ?
S1 C6 1.788(4) . ?
S2 O8 1.432(2) . ?
S2 O10 1.441(3) . ?
S2 O9 1.450(2) . ?
S2 C12 1.792(3) . ?
F1 C7 1.324(6) . ?
F2 C8 1.327(6) . ?
F3 C9 1.357(6) . ?
F4 C10 1.320(6) . ?
F5 C11 1.314(5) . ?
F6 C13 1.335(4) . ?
F7 C14 1.347(5) . ?
F8 C15 1.330(4) . ?
F9 C16 1.337(4) . ?
F10 C17 1.333(4) . ?
O1 Zr 2.152(2) 5_565 ?
O1 H1A 0.876(18) . ?
O2 H2A 0.882(19) . ?
O2 H2B 0.879(18) . ?
O3 H3A 0.88(2) . ?
O3 H3B 0.895(19) . ?
O4 H4A 0.879(19) . ?
O4 H4B 0.857(19) . ?
O11 H11A 0.861(19) . ?
O11 H11B 0.86(2) . ?
O12 H12A 0.903(19) . ?
O12 H12B 0.903(19) . ?
O13 H13A 0.844(18) . ?
O13 H13B 0.89(2) . ?
C1 C5 1.327(7) . ?
C1 C2 1.351(9) . ?
C1 H1 0.9300 . ?
C2 C3 1.367(10) . ?
C2 H2 0.9300 . ?
C3 C4 1.353(9) . ?
C3 H3 0.9300 . ?
C4 C5 1.330(7) . ?
C4 H4 0.9300 . ?
C5 H5 0.9300 . ?
C6 C7 1.366(5) . ?
C6 C11 1.405(6) . ?
C7 C8 1.426(8) . ?
C8 C9 1.383(9) . ?
C9 C10 1.305(8) . ?
C10 C11 1.370(6) . ?
C12 C17 1.386(4) . ?
C12 C13 1.386(5) . ?
C13 C14 1.355(5) . ?
C14 C15 1.380(6) . ?
C15 C16 1.364(6) . ?
C16 C17 1.371(5) . ?

loop_
_geom_hbond_atom_site_label_D
_geom_hbond_atom_site_label_H
_geom_hbond_atom_site_label_A
_geom_hbond_distance_DH
_geom_hbond_distance_HA
_geom_hbond_distance_DA
_geom_hbond_angle_DHA
_geom_hbond_site_symmetry_A
O1 H1A O8 0.876(18) 1.99(2) 2.854(3) 167(3) 1_455
O2 H2A O5 0.882(19) 1.75(2) 2.628(3) 174(5) 8_665
O2 H2A S1 0.882(19) 2.94(3) 3.781(2) 159(4) 8_665
O2 H2B O11 0.879(18) 1.70(2) 2.577(4) 171(4) .
O3 H3A O7 0.88(2) 1.93(2) 2.808(4) 173(5) .
O3 H3A S1 0.88(2) 2.85(4) 3.620(2) 147(5) .
O3 H3B O12 0.895(19) 1.68(2) 2.573(4) 172(5) .
O4 H4A O13 0.879(19) 1.74(2) 2.621(4) 175(4) .
O4 H4B O9 0.857(19) 1.96(2) 2.794(3) 165(4) 8_655
O11 H11A O9 0.861(19) 2.13(3) 2.886(4) 147(5) 5_665
O11 H11A S2 0.861(19) 3.00(5) 3.526(3) 122(4) 5_665
O11 H11B O10 0.86(2) 1.97(3) 2.787(4) 156(5) 4_465
O11 H11B S2 0.86(2) 3.01(4) 3.666(3) 135(4) 4_465
O12 H12A O10 0.903(19) 1.98(2) 2.860(4) 165(5) 1_445
O12 H12B O6 0.903(19) 2.11(3) 2.929(4) 150(4) 5
O12 H12B S1 0.903(19) 2.98(4) 3.570(3) 124(4) 5
O13 H13B O5 0.89(2) 2.20(3) 3.068(4) 163(6) 5

loop_
_geom_torsion_atom_site_label_1
_geom_torsion_atom_site_label_2
_geom_torsion_atom_site_label_3
_geom_torsion_atom_site_label_4
_geom_torsion
_geom_torsion_site_symmetry_1
_geom_torsion_site_symmetry_2
_geom_torsion_site_symmetry_3
_geom_torsion_site_symmetry_4
_geom_torsion_publ_flag
O1 Zr O1 Zr 0.0 5_565 . . 5_565 ?
O2 Zr O1 Zr 75.61(10) . . . 5_565 ?
O4 Zr O1 Zr -76.72(10) . . . 5_565 ?
O3 Zr O1 Zr -1.4(2) . . . 5_565 ?
C3 Zr O1 Zr 164.6(2) . . . 5_565 ?
C4 Zr O1 Zr -163.39(19) . . . 5_565 ?
C2 Zr O1 Zr 151.48(14) . . . 5_565 ?
C5 Zr O1 Zr -152.85(13) . . . 5_565 ?
C1 Zr O1 Zr 178.6(2) . . . 5_565 ?
O1 Zr C1 C5 59.8(5) . . . . ?
O1 Zr C1 C5 -123.7(4) 5_565 . . . ?
O2 Zr C1 C5 160.6(3) . . . . ?
O4 Zr C1 C5 -41.9(4) . . . . ?
O3 Zr C1 C5 -120.2(4) . . . . ?
C3 Zr C1 C5 77.4(4) . . . . ?
C4 Zr C1 C5 36.7(3) . . . . ?
C2 Zr C1 C5 115.2(5) . . . . ?
Zr Zr C1 C5 63.3(10) 5_565 . . . ?
O1 Zr C1 C2 -55.4(5) . . . . ?
O1 Zr C1 C2 121.1(5) 5_565 . . . ?
O2 Zr C1 C2 45.5(4) . . . . ?
O4 Zr C1 C2 -157.1(4) . . . . ?
O3 Zr C1 C2 124.7(5) . . . . ?
C3 Zr C1 C2 -37.8(4) . . . . ?
C4 Zr C1 C2 -78.5(4) . . . . ?
C5 Zr C1 C2 -115.2(5) . . . . ?
Zr Zr C1 C2 -51.9(10) 5_565 . . . ?
C5 C1 C2 C3 -0.6(6) . . . . ?
Zr C1 C2 C3 66.4(3) . . . . ?
C5 C1 C2 Zr -67.0(3) . . . . ?
O1 Zr C2 C1 139.1(4) . . . . ?
O1 Zr C2 C1 -136.4(3) 5_565 . . . ?
O2 Zr C2 C1 -133.2(5) . . . . ?
O4 Zr C2 C1 28.9(6) . . . . ?
O3 Zr C2 C1 -54.0(4) . . . . ?
C3 Zr C2 C1 113.9(5) . . . . ?
C4 Zr C2 C1 75.9(4) . . . . ?
C5 Zr C2 C1 36.2(3) . . . . ?
Zr Zr C2 C1 164.2(3) 5_565 . . . ?
O1 Zr C2 C3 25.2(5) . . . . ?
O1 Zr C2 C3 109.7(4) 5_565 . . . ?
O2 Zr C2 C3 112.9(5) . . . . ?
O4 Zr C2 C3 -85.0(6) . . . . ?
O3 Zr C2 C3 -167.9(5) . . . . ?
C4 Zr C2 C3 -38.0(4) . . . . ?
C5 Zr C2 C3 -77.8(4) . . . . ?
C1 Zr C2 C3 -113.9(5) . . . . ?
Zr Zr C2 C3 50.3(5) 5_565 . . . ?
C1 C2 C3 C4 0.6(6) . . . . ?
Zr C2 C3 C4 68.2(3) . . . . ?
C1 C2 C3 Zr -67.5(4) . . . . ?
O1 Zr C3 C4 91.3(4) . . . . ?
O1 Zr C3 C4 118.3(3) 5_565 . . . ?
O2 Zr C3 C4 -175.8(4) . . . . ?
O4 Zr C3 C4 3.2(5) . . . . ?
O3 Zr C3 C4 -97.3(5) . . . . ?
C2 Zr C3 C4 -112.5(5) . . . . ?
C5 Zr C3 C4 -36.3(3) . . . . ?
C1 Zr C3 C4 -75.5(3) . . . . ?
Zr Zr C3 C4 101.0(3) 5_565 . . . ?
O1 Zr C3 C2 -156.2(5) . . . . ?
O1 Zr C3 C2 -129.2(3) 5_565 . . . ?
O2 Zr C3 C2 -63.3(5) . . . . ?
O4 Zr C3 C2 115.8(5) . . . . ?
O3 Zr C3 C2 15.2(6) . . . . ?
C4 Zr C3 C2 112.5(5) . . . . ?
C5 Zr C3 C2 76.2(4) . . . . ?
C1 Zr C3 C2 37.0(3) . . . . ?
Zr Zr C3 C2 -146.5(4) 5_565 . . . ?
C2 C3 C4 C5 -0.4(5) . . . . ?
Zr C3 C4 C5 68.2(3) . . . . ?
C2 C3 C4 Zr -68.6(4) . . . . ?
O1 Zr C4 C5 160.8(4) . . . . ?
O1 Zr C4 C5 130.4(3) 5_565 . . . ?
O2 Zr C4 C5 -110.0(4) . . . . ?
O4 Zr C4 C5 67.9(4) . . . . ?
O3 Zr C4 C5 -8.5(5) . . . . ?
C3 Zr C4 C5 -114.9(5) . . . . ?
C2 Zr C4 C5 -76.6(4) . . . . ?
C1 Zr C4 C5 -36.3(3) . . . . ?
Zr Zr C4 C5 150.2(3) 5_565 . . . ?
O1 Zr C4 C3 -84.3(4) . . . . ?
O1 Zr C4 C3 -114.7(4) 5_565 . . . ?
O2 Zr C4 C3 4.9(5) . . . . ?
O4 Zr C4 C3 -177.2(4) . . . . ?
O3 Zr C4 C3 106.5(5) . . . . ?
C2 Zr C4 C3 38.3(4) . . . . ?
C5 Zr C4 C3 114.9(5) . . . . ?
C1 Zr C4 C3 78.6(4) . . . . ?
Zr Zr C4 C3 -94.9(4) 5_565 . . . ?
C2 C1 C5 C4 0.3(5) . . . . ?
Zr C1 C5 C4 -66.2(3) . . . . ?
C2 C1 C5 Zr 66.5(3) . . . . ?
C3 C4 C5 C1 0.1(5) . . . . ?
Zr C4 C5 C1 67.2(3) . . . . ?
C3 C4 C5 Zr -67.1(3) . . . . ?
O1 Zr C5 C1 -135.8(3) . . . . ?
O1 Zr C5 C1 135.3(3) 5_565 . . . ?
O2 Zr C5 C1 -24.1(4) . . . . ?
O4 Zr C5 C1 137.2(4) . . . . ?
O3 Zr C5 C1 57.9(4) . . . . ?
C3 Zr C5 C1 -77.9(4) . . . . ?
C4 Zr C5 C1 -115.1(5) . . . . ?
C2 Zr C5 C1 -36.9(4) . . . . ?
Zr Zr C5 C1 -161.0(3) 5_565 . . . ?
O1 Zr C5 C4 -20.7(4) . . . . ?
O1 Zr C5 C4 -109.6(4) 5_565 . . . ?
O2 Zr C5 C4 91.0(4) . . . . ?
O4 Zr C5 C4 -107.7(4) . . . . ?
O3 Zr C5 C4 173.0(4) . . . . ?
C3 Zr C5 C4 37.2(4) . . . . ?
C2 Zr C5 C4 78.2(4) . . . . ?
C1 Zr C5 C4 115.1(5) . . . . ?
Zr Zr C5 C4 -45.9(4) 5_565 . . . ?
O6 S1 C6 C7 51.4(3) . . . . ?
O7 S1 C6 C7 171.8(3) . . . . ?
O5 S1 C6 C7 -69.1(3) . . . . ?
O6 S1 C6 C11 -130.3(3) . . . . ?
O7 S1 C6 C11 -9.9(4) . . . . ?
O5 S1 C6 C11 109.2(3) . . . . ?
C11 C6 C7 F1 -178.8(4) . . . . ?
S1 C6 C7 F1 -0.4(5) . . . . ?
C11 C6 C7 C8 -0.2(6) . . . . ?
S1 C6 C7 C8 178.2(3) . . . . ?
F1 C7 C8 F2 -4.8(7) . . . . ?
C6 C7 C8 F2 176.6(4) . . . . ?
F1 C7 C8 C9 178.6(4) . . . . ?
C6 C7 C8 C9 0.0(7) . . . . ?
F2 C8 C9 C10 -177.2(5) . . . . ?
C7 C8 C9 C10 -0.8(8) . . . . ?
F2 C8 C9 F3 3.6(8) . . . . ?
C7 C8 C9 F3 180.0(4) . . . . ?
F3 C9 C10 F4 0.3(8) . . . . ?
C8 C9 C10 F4 -178.9(5) . . . . ?
F3 C9 C10 C11 -179.1(4) . . . . ?
C8 C9 C10 C11 1.7(8) . . . . ?
C9 C10 C11 F5 -179.6(4) . . . . ?
F4 C10 C11 F5 1.0(7) . . . . ?
C9 C10 C11 C6 -1.9(7) . . . . ?
F4 C10 C11 C6 178.7(4) . . . . ?
C7 C6 C11 F5 178.7(4) . . . . ?
S1 C6 C11 F5 0.3(6) . . . . ?
C7 C6 C11 C10 1.2(6) . . . . ?
S1 C6 C11 C10 -177.2(3) . . . . ?
O8 S2 C12 C17 122.0(3) . . . . ?
O10 S2 C12 C17 1.4(3) . . . . ?
O9 S2 C12 C17 -118.3(3) . . . . ?
O8 S2 C12 C13 -55.2(3) . . . . ?
O10 S2 C12 C13 -175.8(3) . . . . ?
O9 S2 C12 C13 64.6(3) . . . . ?
C17 C12 C13 F6 179.6(3) . . . . ?
S2 C12 C13 F6 -3.0(5) . . . . ?
C17 C12 C13 C14 -1.3(5) . . . . ?
S2 C12 C13 C14 176.1(3) . . . . ?
F6 C13 C14 F7 -0.4(6) . . . . ?
C12 C13 C14 F7 -179.5(4) . . . . ?
F6 C13 C14 C15 178.2(4) . . . . ?
C12 C13 C14 C15 -0.9(6) . . . . ?
F7 C14 C15 F8 -1.2(6) . . . . ?
C13 C14 C15 F8 -179.8(4) . . . . ?
F7 C14 C15 C16 -179.7(4) . . . . ?
C13 C14 C15 C16 1.7(6) . . . . ?
F8 C15 C16 F9 1.7(6) . . . . ?
C14 C15 C16 F9 -179.8(4) . . . . ?
F8 C15 C16 C17 -178.7(4) . . . . ?
C14 C15 C16 C17 -0.3(6) . . . . ?
F9 C16 C17 F10 -2.2(5) . . . . ?
C15 C16 C17 F10 178.2(3) . . . . ?
F9 C16 C17 C12 177.5(3) . . . . ?
C15 C16 C17 C12 -2.1(6) . . . . ?
C13 C12 C17 F10 -177.5(3) . . . . ?
S2 C12 C17 F10 5.2(5) . . . . ?
C13 C12 C17 C16 2.8(5) . . . . ?
S2 C12 C17 C16 -174.4(3) . . . . ?
